data_4131552
loop_
_publ_author_name
'Taylor, Jordan W.'
'McSkimming, Alex'
'Guzman, Camilo F.'
'Harman, W. Hill'

_publ_section_title
;
 N-Heterocyclic Carbene-Stabilized Boranthrene as a Metal-Free Platform
 for the Activation of Small Molecules.
;
_journal_issue 32
_journal_name_full 'Journal of the American Chemical Society'
_journal_page_first 11032
_journal_page_last 11035
_journal_paper_doi 10.1021/jacs.7b06772
_journal_volume 139
_journal_year 2017
_chemical_formula_sum 'C86 H120 B2 Br N4 O5'
_chemical_formula_weight 1391.38
_space_group_crystal_system monoclinic
_space_group_IT_number 14
_space_group_name_Hall '-P 2ybc'
_space_group_name_H-M_alt 'P 1 21/c 1'
_atom_sites_solution_hydrogens geom
_audit_creation_method SHELXL-2013
_cell_angle_alpha 90
_cell_angle_beta 113.4464(12)
_cell_angle_gamma 90
_cell_formula_units_Z 4
_cell_length_a 13.9529(12)
_cell_length_b 36.527(3)
_cell_length_c 16.6593(14)
_cell_measurement_reflns_used 9930
_cell_measurement_temperature 100(2)
_cell_measurement_theta_max 27.54
_cell_measurement_theta_min 2.31
_cell_volume 7789.5(11)
_computing_cell_refinement 'Bruker SAINT'
_computing_data_collection 'Bruker APEX2'
_computing_data_reduction 'Bruker SAINT'
_computing_molecular_graphics 'Bruker SHELXTL'
_computing_publication_material 'Bruker SHELXTL'
_computing_structure_refinement 'SHELXL-2013 (Sheldrick, 2013)'
_computing_structure_solution 'SHELXS-97 (Sheldrick 2008)'
_diffrn_ambient_temperature 100(2)
_diffrn_measured_fraction_theta_full 1.000
_diffrn_measured_fraction_theta_max 1.000
_diffrn_measurement_device_type 'Bruker APEX-II CCD'
_diffrn_measurement_method '\f and \w scans'
_diffrn_radiation_type MoK\a
_diffrn_radiation_wavelength 0.71073
_diffrn_reflns_av_R_equivalents 0.0617
_diffrn_reflns_av_unetI/netI 0.0481
_diffrn_reflns_Laue_measured_fraction_full 1.000
_diffrn_reflns_Laue_measured_fraction_max 1.000
_diffrn_reflns_limit_h_max 18
_diffrn_reflns_limit_h_min -18
_diffrn_reflns_limit_k_max 47
_diffrn_reflns_limit_k_min -47
_diffrn_reflns_limit_l_max 21
_diffrn_reflns_limit_l_min -21
_diffrn_reflns_number 98746
_diffrn_reflns_point_group_measured_fraction_full 1.000
_diffrn_reflns_point_group_measured_fraction_max 1.000
_diffrn_reflns_theta_full 25.242
_diffrn_reflns_theta_max 27.484
_diffrn_reflns_theta_min 1.591
_exptl_absorpt_coefficient_mu 0.581
_exptl_absorpt_correction_type multi-scan
_exptl_absorpt_process_details 'Bruker SADABS'
_exptl_crystal_colour green
_exptl_crystal_density_diffrn 1.186
_exptl_crystal_density_meas ?
_exptl_crystal_density_method 'not measured'
_exptl_crystal_description 'prism frag'
_exptl_crystal_F_000 2996
_exptl_crystal_size_max 0.425
_exptl_crystal_size_mid 0.257
_exptl_crystal_size_min 0.177
_exptl_transmission_factor_max 0.901
_exptl_transmission_factor_min 0.745
_refine_diff_density_max 0.536
_refine_diff_density_min -0.591
_refine_diff_density_rms 0.049
_refine_ls_extinction_method none
_refine_ls_goodness_of_fit_ref 1.038
_refine_ls_hydrogen_treatment constr
_refine_ls_matrix_type full
_refine_ls_number_parameters 964
_refine_ls_number_reflns 17851
_refine_ls_number_restraints 198
_refine_ls_restrained_S_all 1.037
_refine_ls_R_factor_all 0.0829
_refine_ls_R_factor_gt 0.0481
_refine_ls_shift/su_max 0.001
_refine_ls_shift/su_mean 0.000
_refine_ls_structure_factor_coef Fsqd
_refine_ls_weighting_details 'w=1/[\s^2^(Fo^2^)+(0.0301P)^2^+5.2993P] where P=(Fo^2^+2Fc^2^)/3'
_refine_ls_weighting_scheme calc
_refine_ls_wR_factor_gt 0.0931
_refine_ls_wR_factor_ref 0.1034
_reflns_Friedel_coverage 0.000
_reflns_number_gt 12485
_reflns_number_total 17851
_reflns_threshold_expression 'I > 2\s(I)'
_cod_data_source_file ja7b06772_si_001.cif
_cod_data_source_block hh183JT90r_0m
_cod_depositor_comments
;
The following automatic conversions were performed:

data item '_exptl_crystal_density_meas' value 'not measured' was
changed to '?' -- the value is perceived as not measured.

Automatic conversion script
Id: cif_fix_values 6909 2019-04-08 15:41:33Z antanas 
;
_cod_original_cell_volume 7789.5(12)
_cod_original_sg_symbol_H-M 'P 21/c'
_cod_database_code 4131552
_shelx_space_group_comment
; 
The symmetry employed for this shelxl refinement is uniquely defined 
by the following loop, which should always be used as a source of 
symmetry information in preference to the above space-group names. 
They are only intended as comments. 
;
_shelx_estimated_absorpt_t_min 0.790
_shelx_estimated_absorpt_t_max 0.904
_shelxl_version_number 2013-4

loop_
_space_group_symop_operation_xyz
'x, y, z'
'-x, y+1/2, -z+1/2'
'-x, -y, -z'
'x, -y-1/2, z-1/2'

loop_
_atom_site_label
_atom_site_type_symbol
_atom_site_fract_x
_atom_site_fract_y
_atom_site_fract_z
_atom_site_U_iso_or_equiv
_atom_site_adp_type
_atom_site_occupancy
_atom_site_site_symmetry_order
_atom_site_calc_flag
_atom_site_refinement_flags_posn
_atom_site_refinement_flags_adp
_atom_site_refinement_flags_occupancy
_atom_site_disorder_assembly
_atom_site_disorder_group
Br1 Br 0.23412(2) 0.40929(2) 0.27122(2) 0.03879(7) Uani 1 1 d . . . . .
B1 B 0.64409(17) 0.36413(6) 0.68971(14) 0.0175(4) Uani 1 1 d . . . . .
C1 C 0.61396(14) 0.35866(5) 0.76808(12) 0.0169(4) Uani 1 1 d . . . . .
C2 C 0.50884(14) 0.35616(5) 0.75893(12) 0.0197(4) Uani 1 1 d . . . . .
H2A H 0.4548 0.3589 0.7023 0.024 Uiso 1 1 calc R U . . .
C3 C 0.48194(15) 0.34990(5) 0.82848(13) 0.0228(4) Uani 1 1 d . . . . .
H3A H 0.4105 0.3478 0.8195 0.027 Uiso 1 1 calc R U . . .
C4 C 0.56029(15) 0.34662(5) 0.91285(13) 0.0225(4) Uani 1 1 d . . . . .
H4A H 0.5422 0.3427 0.9615 0.027 Uiso 1 1 calc R U . . .
C5 C 0.66330(15) 0.34902(5) 0.92484(12) 0.0199(4) Uani 1 1 d . . . . .
H5A H 0.7156 0.3468 0.9825 0.024 Uiso 1 1 calc R U . . .
C6 C 0.69468(14) 0.35461(5) 0.85486(12) 0.0170(4) Uani 1 1 d . . . . .
B2 B 0.80881(17) 0.35759(6) 0.86791(14) 0.0178(4) Uani 1 1 d . . . . .
C7 C 0.83883(14) 0.35803(5) 0.78879(12) 0.0176(4) Uani 1 1 d . . . . .
C8 C 0.94295(15) 0.35434(5) 0.79743(12) 0.0208(4) Uani 1 1 d . . . . .
H8A H 0.9967 0.3524 0.8544 0.025 Uiso 1 1 calc R U . . .
C9 C 0.96969(15) 0.35349(6) 0.72635(13) 0.0237(4) Uani 1 1 d . . . . .
H9A H 1.0405 0.3503 0.7345 0.028 Uiso 1 1 calc R U . . .
C10 C 0.89179(15) 0.35737(5) 0.64186(12) 0.0223(4) Uani 1 1 d . . . . .
H10A H 0.9097 0.3575 0.5925 0.027 Uiso 1 1 calc R U . . .
C11 C 0.78943(15) 0.36095(5) 0.63093(12) 0.0197(4) Uani 1 1 d . . . . .
H11A H 0.7375 0.3636 0.5733 0.024 Uiso 1 1 calc R U . . .
C12 C 0.75806(14) 0.36093(5) 0.70180(11) 0.0174(4) Uani 1 1 d . . . . .
N1A N 0.49728(12) 0.40517(4) 0.57681(10) 0.0186(3) Uani 1 1 d . . . . .
C2A C 0.55359(14) 0.37364(5) 0.59645(12) 0.0167(4) Uani 1 1 d . . . . .
N3A N 0.51248(12) 0.35280(4) 0.52277(10) 0.0174(3) Uani 1 1 d . . . . .
C4A C 0.42993(15) 0.37116(5) 0.45912(12) 0.0209(4) Uani 1 1 d . . . . .
H4B H 0.3873 0.3622 0.4026 0.025 Uiso 1 1 calc R U . . .
C5A C 0.42141(14) 0.40373(5) 0.49186(12) 0.0209(4) Uani 1 1 d . . . . .
H5B H 0.3727 0.4224 0.4626 0.025 Uiso 1 1 calc R U . . .
C6A C 0.52008(15) 0.43882(5) 0.62779(12) 0.0192(4) Uani 1 1 d . . . . .
C7A C 0.60803(15) 0.45920(5) 0.63235(12) 0.0205(4) Uani 1 1 d . . . . .
C8A C 0.62528(16) 0.49274(5) 0.67598(13) 0.0244(4) Uani 1 1 d . . . . .
H8B H 0.6846 0.5069 0.6815 0.029 Uiso 1 1 calc R U . . .
C9A C 0.55732(16) 0.50556(6) 0.71117(13) 0.0266(5) Uani 1 1 d . . . . .
H9B H 0.5707 0.5284 0.7411 0.032 Uiso 1 1 calc R U . . .
C10A C 0.46981(17) 0.48553(5) 0.70330(13) 0.0256(5) Uani 1 1 d . . . . .
H10B H 0.4233 0.4950 0.7271 0.031 Uiso 1 1 calc R U . . .
C11A C 0.44890(15) 0.45169(5) 0.66103(12) 0.0226(4) Uani 1 1 d . . . . .
C12A C 0.34834(16) 0.43165(6) 0.64911(14) 0.0265(5) Uani 1 1 d . . . . .
H12A H 0.3532 0.4061 0.6298 0.032 Uiso 1 1 calc R U . . .
C13A C 0.25383(17) 0.45033(6) 0.57786(16) 0.0363(5) Uani 1 1 d . . . . .
H13A H 0.2620 0.4497 0.5221 0.054 Uiso 1 1 calc R U . . .
H13B H 0.2496 0.4758 0.5945 0.054 Uiso 1 1 calc R U . . .
H13C H 0.1898 0.4374 0.5716 0.054 Uiso 1 1 calc R U . . .
C14A C 0.33102(19) 0.42983(6) 0.73436(16) 0.0364(5) Uani 1 1 d . . . . .
H14A H 0.3943 0.4205 0.7815 0.055 Uiso 1 1 calc R U . . .
H14B H 0.2723 0.4134 0.7265 0.055 Uiso 1 1 calc R U . . .
H14C H 0.3154 0.4544 0.7496 0.055 Uiso 1 1 calc R U . . .
C15A C 0.67620(15) 0.44780(6) 0.58481(13) 0.0240(4) Uani 1 1 d . . . . .
H15A H 0.6703 0.4206 0.5770 0.029 Uiso 1 1 calc R U . . .
C16A C 0.6336(2) 0.46523(7) 0.49347(16) 0.0421(6) Uani 1 1 d . . . . .
H16A H 0.5611 0.4575 0.4611 0.063 Uiso 1 1 calc R U . . .
H16B H 0.6762 0.4574 0.4619 0.063 Uiso 1 1 calc R U . . .
H16C H 0.6363 0.4920 0.4991 0.063 Uiso 1 1 calc R U . . .
C17A C 0.79140(17) 0.45700(7) 0.63510(17) 0.0425(6) Uani 1 1 d . . . . .
H17A H 0.8161 0.4460 0.6935 0.064 Uiso 1 1 calc R U . . .
H17B H 0.8000 0.4836 0.6405 0.064 Uiso 1 1 calc R U . . .
H17C H 0.8320 0.4473 0.6036 0.064 Uiso 1 1 calc R U . . .
C18A C 0.55014(14) 0.31830(5) 0.50252(12) 0.0199(4) Uani 1 1 d . . . . .
C19A C 0.59208(15) 0.31950(6) 0.43812(12) 0.0226(4) Uani 1 1 d . . . . .
C20A C 0.61760(16) 0.28606(6) 0.41136(13) 0.0279(5) Uani 1 1 d . . . . .
H20A H 0.6448 0.2858 0.3673 0.033 Uiso 1 1 calc R U . . .
C21A C 0.60451(16) 0.25332(6) 0.44706(14) 0.0290(5) Uani 1 1 d . . . . .
H21A H 0.6225 0.2309 0.4277 0.035 Uiso 1 1 calc R U . . .
C22A C 0.56526(15) 0.25328(6) 0.51088(13) 0.0262(5) Uani 1 1 d . . . . .
H22A H 0.5578 0.2307 0.5359 0.031 Uiso 1 1 calc R U . . .
C23A C 0.53611(14) 0.28571(5) 0.53986(12) 0.0209(4) Uani 1 1 d . . . . .
C24A C 0.60859(16) 0.35455(6) 0.39574(13) 0.0271(5) Uani 1 1 d . . . . .
H24A H 0.5996 0.3758 0.4299 0.033 Uiso 1 1 calc R U . . .
C25A C 0.52696(18) 0.35774(7) 0.30128(14) 0.0360(5) Uani 1 1 d . . . . .
H25A H 0.4567 0.3574 0.3012 0.054 Uiso 1 1 calc R U . . .
H25B H 0.5346 0.3371 0.2667 0.054 Uiso 1 1 calc R U . . .
H25C H 0.5375 0.3807 0.2756 0.054 Uiso 1 1 calc R U . . .
C26A C 0.71827(17) 0.35665(7) 0.39547(14) 0.0347(5) Uani 1 1 d . . . . .
H26A H 0.7707 0.3526 0.4549 0.052 Uiso 1 1 calc R U . . .
H26B H 0.7288 0.3809 0.3750 0.052 Uiso 1 1 calc R U . . .
H26C H 0.7255 0.3378 0.3563 0.052 Uiso 1 1 calc R U . . .
C27A C 0.48836(15) 0.28356(6) 0.60711(13) 0.0239(4) Uani 1 1 d . . . . .
H27A H 0.4715 0.3090 0.6194 0.029 Uiso 1 1 calc R U . . .
C28A C 0.38650(17) 0.26151(6) 0.57137(16) 0.0352(5) Uani 1 1 d . . . . .
H28A H 0.3365 0.2735 0.5188 0.053 Uiso 1 1 calc R U . . .
H28B H 0.3571 0.2603 0.6158 0.053 Uiso 1 1 calc R U . . .
H28C H 0.4008 0.2367 0.5567 0.053 Uiso 1 1 calc R U . . .
C29A C 0.56532(19) 0.26692(6) 0.69322(14) 0.0357(5) Uani 1 1 d . . . . .
H29A H 0.6306 0.2809 0.7143 0.053 Uiso 1 1 calc R U . . .
H29B H 0.5797 0.2414 0.6833 0.053 Uiso 1 1 calc R U . . .
H29C H 0.5348 0.2678 0.7370 0.053 Uiso 1 1 calc R U . . .
N1B N 0.93812(12) 0.34195(4) 1.03540(10) 0.0181(3) Uani 1 1 d . . . . .
C2B C 0.89992(14) 0.36364(5) 0.96311(12) 0.0167(4) Uani 1 1 d . . . . .
N3B N 0.95719(12) 0.39505(4) 0.98641(10) 0.0173(3) Uani 1 1 d . . . . .
C4B C 1.03006(14) 0.39286(5) 1.07179(12) 0.0196(4) Uani 1 1 d . . . . .
H4C H 1.0786 0.4113 1.1032 0.024 Uiso 1 1 calc R U . . .
C5B C 1.01910(15) 0.35975(5) 1.10168(12) 0.0208(4) Uani 1 1 d . . . . .
H5C H 1.0595 0.3502 1.1581 0.025 Uiso 1 1 calc R U . . .
C6B C 0.90161(14) 0.30639(5) 1.05073(12) 0.0193(4) Uani 1 1 d . . . . .
C7B C 0.85970(15) 0.30435(5) 1.11463(12) 0.0215(4) Uani 1 1 d . . . . .
C8B C 0.83227(16) 0.26982(6) 1.13398(13) 0.0258(5) Uani 1 1 d . . . . .
H8C H 0.8030 0.2676 1.1764 0.031 Uiso 1 1 calc R U . . .
C9B C 0.84654(16) 0.23869(6) 1.09295(14) 0.0298(5) Uani 1 1 d . . . . .
H9C H 0.8280 0.2154 1.1077 0.036 Uiso 1 1 calc R U . . .
C10B C 0.88778(16) 0.24162(6) 1.03062(14) 0.0280(5) Uani 1 1 d . . . . .
H10C H 0.8967 0.2201 1.0024 0.034 Uiso 1 1 calc R U . . .
C11B C 0.91680(15) 0.27526(5) 1.00776(12) 0.0222(4) Uani 1 1 d . . . . .
C12B C 0.84308(16) 0.33695(6) 1.16432(12) 0.0249(4) Uani 1 1 d . . . . .
H12B H 0.8528 0.3598 1.1355 0.030 Uiso 1 1 calc R U . . .
C13B C 0.73336(17) 0.33749(6) 1.16408(14) 0.0316(5) Uani 1 1 d . . . . .
H13D H 0.6814 0.3362 1.1037 0.047 Uiso 1 1 calc R U . . .
H13E H 0.7235 0.3602 1.1912 0.047 Uiso 1 1 calc R U . . .
H13F H 0.7249 0.3165 1.1972 0.047 Uiso 1 1 calc R U . . .
C14B C 0.92364(18) 0.33688(6) 1.25981(13) 0.0340(5) Uani 1 1 d . . . . .
H14D H 0.9940 0.3397 1.2609 0.051 Uiso 1 1 calc R U . . .
H14E H 0.9192 0.3137 1.2877 0.051 Uiso 1 1 calc R U . . .
H14F H 0.9090 0.3572 1.2916 0.051 Uiso 1 1 calc R U . . .
C15B C 0.96269(16) 0.27654(6) 0.93958(13) 0.0269(5) Uani 1 1 d . . . . .
H15B H 0.9848 0.3023 0.9357 0.032 Uiso 1 1 calc R U . . .
C16B C 0.8805(2) 0.26565(6) 0.84983(14) 0.0386(6) Uani 1 1 d . . . . .
H16D H 0.8195 0.2817 0.8346 0.058 Uiso 1 1 calc R U . . .
H16E H 0.8592 0.2402 0.8518 0.058 Uiso 1 1 calc R U . . .
H16F H 0.9101 0.2681 0.8057 0.058 Uiso 1 1 calc R U . . .
C17B C 1.05925(19) 0.25174(7) 0.96481(18) 0.0417(6) Uani 1 1 d . . . . .
H17D H 1.1122 0.2596 1.0212 0.063 Uiso 1 1 calc R U . . .
H17E H 1.0878 0.2534 0.9199 0.063 Uiso 1 1 calc R U . . .
H17F H 1.0393 0.2264 0.9694 0.063 Uiso 1 1 calc R U . . .
C18B C 0.93681(15) 0.42923(5) 0.93730(12) 0.0195(4) Uani 1 1 d . . . . .
C19B C 0.84615(15) 0.44867(5) 0.92758(12) 0.0202(4) Uani 1 1 d . . . . .
C20B C 0.82991(16) 0.48212(5) 0.88403(12) 0.0235(4) Uani 1 1 d . . . . .
H20B H 0.7679 0.4955 0.8741 0.028 Uiso 1 1 calc R U . . .
C21B C 0.90252(16) 0.49623(6) 0.85489(13) 0.0261(5) Uani 1 1 d . . . . .
H21B H 0.8905 0.5192 0.8259 0.031 Uiso 1 1 calc R U . . .
C22B C 0.99205(16) 0.47690(5) 0.86799(13) 0.0246(4) Uani 1 1 d . . . . .
H22B H 1.0416 0.4870 0.8484 0.029 Uiso 1 1 calc R U . . .
C23B C 1.01225(15) 0.44283(5) 0.90923(12) 0.0212(4) Uani 1 1 d . . . . .
C24B C 0.77217(15) 0.43589(5) 0.96865(12) 0.0209(4) Uani 1 1 d . . . . .
H24B H 0.7757 0.4086 0.9714 0.025 Uiso 1 1 calc R U . . .
C25B C 0.65818(15) 0.44641(6) 0.91555(14) 0.0282(5) Uani 1 1 d . . . . .
H25D H 0.6378 0.4387 0.8547 0.042 Uiso 1 1 calc R U . . .
H25E H 0.6503 0.4730 0.9177 0.042 Uiso 1 1 calc R U . . .
H25F H 0.6134 0.4343 0.9403 0.042 Uiso 1 1 calc R U . . .
C26B C 0.80983(16) 0.44994(6) 1.06265(13) 0.0270(5) Uani 1 1 d . . . . .
H26D H 0.8833 0.4433 1.0947 0.040 Uiso 1 1 calc R U . . .
H26E H 0.7676 0.4389 1.0913 0.040 Uiso 1 1 calc R U . . .
H26F H 0.8027 0.4766 1.0622 0.040 Uiso 1 1 calc R U . . .
C27B C 1.11250(15) 0.42276(6) 0.92222(13) 0.0241(4) Uani 1 1 d . . . . .
H27B H 1.1030 0.3964 0.9338 0.029 Uiso 1 1 calc R U . . .
C28B C 1.13798(18) 0.42463(6) 0.84087(15) 0.0333(5) Uani 1 1 d . . . . .
H28D H 1.0755 0.4185 0.7889 0.050 Uiso 1 1 calc R U . . .
H28E H 1.1938 0.4072 0.8470 0.050 Uiso 1 1 calc R U . . .
H28F H 1.1609 0.4494 0.8347 0.050 Uiso 1 1 calc R U . . .
C29B C 1.20623(16) 0.43763(6) 1.00109(14) 0.0304(5) Uani 1 1 d . . . . .
H29D H 1.1939 0.4341 1.0545 0.046 Uiso 1 1 calc R U . . .
H29E H 1.2149 0.4638 0.9927 0.046 Uiso 1 1 calc R U . . .
H29F H 1.2696 0.4245 1.0063 0.046 Uiso 1 1 calc R U . . .
O1T O 0.33478(11) 0.97542(4) 0.31290(10) 0.0320(4) Uani 1 1 d . . . . .
C1T C 0.34856(18) 0.93840(6) 0.29085(15) 0.0334(5) Uani 1 1 d . . . . .
H1A H 0.3760 0.9379 0.2444 0.040 Uiso 1 1 calc R U . . .
H1B H 0.2813 0.9250 0.2698 0.040 Uiso 1 1 calc R U . . .
C2T C 0.42610(18) 0.92123(6) 0.37415(15) 0.0352(5) Uani 1 1 d . . . . .
H2B H 0.4656 0.9011 0.3614 0.042 Uiso 1 1 calc R U . . .
H2C H 0.3911 0.9118 0.4113 0.042 Uiso 1 1 calc R U . . .
C3T C 0.49653(18) 0.95369(7) 0.41672(16) 0.0408(6) Uani 1 1 d . . . . .
H3B H 0.5324 0.9504 0.4808 0.049 Uiso 1 1 calc R U . . .
H3C H 0.5494 0.9575 0.3918 0.049 Uiso 1 1 calc R U . . .
C4T C 0.41894(18) 0.98517(6) 0.39394(15) 0.0350(5) Uani 1 1 d . . . . .
H4D H 0.3927 0.9886 0.4406 0.042 Uiso 1 1 calc R U . . .
H4E H 0.4524 1.0082 0.3872 0.042 Uiso 1 1 calc R U . . .
O2T O 0.09143(13) 0.92141(4) 0.14280(11) 0.0406(4) Uani 1 1 d . . . . .
C5T C 0.1023(2) 0.95174(8) 0.0938(2) 0.0581(8) Uani 1 1 d D . . . .
H5D H 0.0819 0.9448 0.0317 0.070 Uiso 0.564(10) 1 calc R U P A 1
H5E H 0.1756 0.9604 0.1175 0.070 Uiso 0.564(10) 1 calc R U P A 1
H5F H 0.0524 0.9501 0.0319 0.070 Uiso 0.436(10) 1 calc R U P A 2
H5G H 0.1742 0.9533 0.0962 0.070 Uiso 0.436(10) 1 calc R U P A 2
C6T C 0.0302(5) 0.98156(17) 0.1019(4) 0.0522(19) Uani 0.564(10) 1 d D . P A 1
H6A H 0.0561 1.0064 0.0974 0.063 Uiso 0.564(10) 1 calc R U P A 1
H6B H -0.0423 0.9787 0.0581 0.063 Uiso 0.564(10) 1 calc R U P A 1
C7T C 0.0395(6) 0.97318(12) 0.1932(3) 0.0472(17) Uani 0.564(10) 1 d D . P A 1
H7A H -0.0163 0.9852 0.2061 0.057 Uiso 0.564(10) 1 calc R U P A 1
H7B H 0.1086 0.9804 0.2378 0.057 Uiso 0.564(10) 1 calc R U P A 1
C6D C 0.0769(7) 0.98517(18) 0.1406(8) 0.063(3) Uani 0.436(10) 1 d D . P A 2
H6C H 0.1364 0.9914 0.1959 0.076 Uiso 0.436(10) 1 calc R U P A 2
H6D H 0.0569 1.0070 0.1023 0.076 Uiso 0.436(10) 1 calc R U P A 2
C7D C -0.0140(6) 0.97022(16) 0.1572(6) 0.049(2) Uani 0.436(10) 1 d D . P A 2
H7C H -0.0789 0.9698 0.1033 0.059 Uiso 0.436(10) 1 calc R U P A 2
H7D H -0.0260 0.9841 0.2033 0.059 Uiso 0.436(10) 1 calc R U P A 2
C8T C 0.0265(2) 0.93181(7) 0.18730(17) 0.0493(7) Uani 1 1 d D . . . .
H8D H 0.0509 0.9205 0.2461 0.059 Uiso 0.564(10) 1 calc R U P A 1
H8E H -0.0472 0.9248 0.1533 0.059 Uiso 0.564(10) 1 calc R U P A 1
H8F H 0.0672 0.9315 0.2514 0.059 Uiso 0.436(10) 1 calc R U P A 2
H8G H -0.0326 0.9145 0.1731 0.059 Uiso 0.436(10) 1 calc R U P A 2
O3T O 0.17497(11) 0.33628(4) -0.00133(10) 0.0332(4) Uani 1 1 d . . . . .
C9T C 0.25602(18) 0.33363(7) 0.08443(14) 0.0372(6) Uani 1 1 d . . . . .
H9D H 0.2623 0.3082 0.1063 0.045 Uiso 1 1 calc R U . . .
H9E H 0.2409 0.3498 0.1256 0.045 Uiso 1 1 calc R U . . .
C10T C 0.35514(18) 0.34534(7) 0.07615(15) 0.0414(6) Uani 1 1 d . . . . .
H10D H 0.4146 0.3297 0.1124 0.050 Uiso 1 1 calc R U . . .
H10E H 0.3719 0.3712 0.0943 0.050 Uiso 1 1 calc R U . . .
C11T C 0.33140(17) 0.34059(7) -0.02131(16) 0.0383(6) Uani 1 1 d . . . . .
H11B H 0.3330 0.3644 -0.0491 0.046 Uiso 1 1 calc R U . . .
H11C H 0.3821 0.3238 -0.0300 0.046 Uiso 1 1 calc R U . . .
C12T C 0.22235(16) 0.32438(7) -0.05814(14) 0.0350(5) Uani 1 1 d . . . . .
H12C H 0.1824 0.3333 -0.1185 0.042 Uiso 1 1 calc R U . . .
H12D H 0.2255 0.2973 -0.0591 0.042 Uiso 1 1 calc R U . . .
O4T O 0.26823(11) 0.15294(4) 0.05254(10) 0.0355(4) Uani 1 1 d . . . . .
C13T C 0.18011(19) 0.14934(8) -0.02838(15) 0.0437(6) Uani 1 1 d . . . . .
H13G H 0.1911 0.1290 -0.0631 0.052 Uiso 1 1 calc R U . . .
H13H H 0.1692 0.1722 -0.0628 0.052 Uiso 1 1 calc R U . . .
C14T C 0.08715(18) 0.14167(7) -0.00734(16) 0.0420(6) Uani 1 1 d . . . . .
H14G H 0.0682 0.1154 -0.0156 0.050 Uiso 1 1 calc R U . . .
H14H H 0.0262 0.1564 -0.0449 0.050 Uiso 1 1 calc R U . . .
C15T C 0.12190(18) 0.15256(7) 0.08831(15) 0.0376(6) Uani 1 1 d . . . . .
H15C H 0.0731 0.1705 0.0960 0.045 Uiso 1 1 calc R U . . .
H15D H 0.1264 0.1309 0.1254 0.045 Uiso 1 1 calc R U . . .
C16T C 0.22803(17) 0.16928(7) 0.11042(15) 0.0382(6) Uani 1 1 d . . . . .
H16G H 0.2222 0.1961 0.1019 0.046 Uiso 1 1 calc R U . . .
H16H H 0.2745 0.1641 0.1720 0.046 Uiso 1 1 calc R U . . .
O5T O 0.2111(6) 0.2281(2) 0.2537(6) 0.099(3) Uani 0.570(9) 1 d D U P B 1
C17T C 0.3183(7) 0.23589(19) 0.3066(8) 0.046(2) Uani 0.570(9) 1 d D U P B 1
H17I H 0.3651 0.2239 0.2828 0.056 Uiso 0.570(9) 1 calc R U P B 1
H17J H 0.3374 0.2276 0.3676 0.056 Uiso 0.570(9) 1 calc R U P B 1
C18T C 0.3242(4) 0.27678(16) 0.3018(4) 0.0386(14) Uani 0.570(9) 1 d D U P B 1
H18C H 0.3376 0.2844 0.2503 0.046 Uiso 0.570(9) 1 calc R U P B 1
H18D H 0.3797 0.2868 0.3554 0.046 Uiso 0.570(9) 1 calc R U P B 1
C19T C 0.2176(5) 0.2890(2) 0.2938(5) 0.067(2) Uani 0.570(9) 1 d D U P B 1
H19C H 0.2125 0.2890 0.3514 0.080 Uiso 0.570(9) 1 calc R U P B 1
H19D H 0.2006 0.3137 0.2676 0.080 Uiso 0.570(9) 1 calc R U P B 1
C20T C 0.1485(6) 0.2607(3) 0.2349(6) 0.075(3) Uani 0.570(9) 1 d D U P B 1
H20E H 0.0854 0.2570 0.2472 0.090 Uiso 0.570(9) 1 calc R U P B 1
H20F H 0.1266 0.2679 0.1728 0.090 Uiso 0.570(9) 1 calc R U P B 1
O5D O 0.2373(6) 0.2185(2) 0.2783(5) 0.051(2) Uani 0.430(9) 1 d D U P B 2
C17D C 0.3152(9) 0.2465(4) 0.2952(12) 0.072(4) Uani 0.430(9) 1 d D U P B 2
H17G H 0.3371 0.2481 0.2456 0.087 Uiso 0.430(9) 1 calc R U P B 2
H17H H 0.3774 0.2404 0.3486 0.087 Uiso 0.430(9) 1 calc R U P B 2
C18D C 0.2716(11) 0.2823(3) 0.3071(7) 0.092(4) Uani 0.430(9) 1 d D U P B 2
H18A H 0.3042 0.3029 0.2888 0.110 Uiso 0.430(9) 1 calc R U P B 2
H18B H 0.2807 0.2859 0.3686 0.110 Uiso 0.430(9) 1 calc R U P B 2
C19D C 0.1587(10) 0.2782(3) 0.2478(11) 0.080(4) Uani 0.430(9) 1 d D U P B 2
H19A H 0.1447 0.2883 0.1891 0.096 Uiso 0.430(9) 1 calc R U P B 2
H19B H 0.1136 0.2908 0.2722 0.096 Uiso 0.430(9) 1 calc R U P B 2
C20D C 0.1399(6) 0.2374(3) 0.2430(5) 0.053(2) Uani 0.430(9) 1 d D U P B 2
H20C H 0.0975 0.2309 0.2766 0.063 Uiso 0.430(9) 1 calc R U P B 2
H20D H 0.1007 0.2300 0.1814 0.063 Uiso 0.430(9) 1 calc R U P B 2

loop_
_atom_site_aniso_label
_atom_site_aniso_U_11
_atom_site_aniso_U_22
_atom_site_aniso_U_33
_atom_site_aniso_U_23
_atom_site_aniso_U_13
_atom_site_aniso_U_12
Br1 0.03407(13) 0.04010(14) 0.02389(11) 0.00237(10) -0.00786(9) 0.00104(11)
B1 0.0190(11) 0.0141(10) 0.0155(10) -0.0002(8) 0.0029(9) -0.0002(8)
C1 0.0173(9) 0.0159(9) 0.0149(9) -0.0009(7) 0.0035(7) -0.0002(7)
C2 0.0169(9) 0.0224(10) 0.0166(9) 0.0013(8) 0.0034(8) -0.0005(8)
C3 0.0161(10) 0.0275(11) 0.0239(10) 0.0024(8) 0.0068(8) -0.0018(8)
C4 0.0238(10) 0.0266(11) 0.0189(10) 0.0026(8) 0.0102(8) -0.0011(8)
C5 0.0218(10) 0.0202(10) 0.0153(9) 0.0010(7) 0.0048(8) -0.0007(8)
C6 0.0184(9) 0.0148(9) 0.0165(9) 0.0000(7) 0.0057(8) -0.0004(7)
B2 0.0202(11) 0.0154(10) 0.0158(10) 0.0001(8) 0.0049(9) 0.0002(8)
C7 0.0179(9) 0.0164(9) 0.0157(9) -0.0006(7) 0.0037(8) 0.0003(7)
C8 0.0180(10) 0.0254(10) 0.0156(9) -0.0022(8) 0.0030(8) -0.0007(8)
C9 0.0154(10) 0.0299(11) 0.0248(10) -0.0016(9) 0.0069(8) 0.0023(8)
C10 0.0249(11) 0.0263(11) 0.0173(10) -0.0009(8) 0.0100(8) 0.0013(8)
C11 0.0187(10) 0.0210(10) 0.0162(9) -0.0009(7) 0.0036(8) 0.0003(8)
C12 0.0205(10) 0.0153(9) 0.0140(9) -0.0010(7) 0.0043(8) 0.0001(7)
N1A 0.0167(8) 0.0215(8) 0.0152(7) 0.0006(6) 0.0039(6) 0.0000(6)
C2A 0.0150(9) 0.0190(9) 0.0158(9) 0.0014(7) 0.0059(7) -0.0020(7)
N3A 0.0177(8) 0.0186(8) 0.0135(8) -0.0005(6) 0.0036(6) -0.0001(6)
C4A 0.0186(10) 0.0249(10) 0.0145(9) 0.0026(8) 0.0016(8) -0.0004(8)
C5A 0.0170(9) 0.0248(11) 0.0163(9) 0.0046(8) 0.0018(7) 0.0021(8)
C6A 0.0223(10) 0.0174(9) 0.0146(9) 0.0009(7) 0.0039(8) 0.0016(8)
C7A 0.0202(10) 0.0219(10) 0.0160(9) 0.0025(8) 0.0035(8) 0.0015(8)
C8A 0.0235(11) 0.0232(11) 0.0214(10) 0.0024(8) 0.0037(8) -0.0005(8)
C9A 0.0320(12) 0.0199(10) 0.0215(10) -0.0005(8) 0.0040(9) 0.0019(9)
C10A 0.0313(11) 0.0250(11) 0.0210(10) 0.0015(8) 0.0108(9) 0.0053(9)
C11A 0.0244(10) 0.0229(10) 0.0187(10) 0.0047(8) 0.0068(8) 0.0020(8)
C12A 0.0270(11) 0.0236(11) 0.0311(11) 0.0008(9) 0.0141(9) 0.0022(9)
C13A 0.0255(12) 0.0343(13) 0.0481(14) 0.0043(11) 0.0136(11) 0.0022(10)
C14A 0.0441(14) 0.0303(12) 0.0453(14) 0.0000(10) 0.0289(12) -0.0007(10)
C15A 0.0242(11) 0.0218(10) 0.0253(11) 0.0018(8) 0.0093(9) -0.0012(8)
C16A 0.0497(16) 0.0488(15) 0.0369(13) 0.0156(12) 0.0267(12) 0.0097(12)
C17A 0.0265(12) 0.0488(15) 0.0532(16) -0.0177(12) 0.0168(12) -0.0084(11)
C18A 0.0167(9) 0.0218(10) 0.0155(9) -0.0039(7) 0.0002(7) 0.0009(8)
C19A 0.0190(10) 0.0290(11) 0.0155(9) -0.0016(8) 0.0023(8) -0.0020(8)
C20A 0.0257(11) 0.0361(12) 0.0199(10) -0.0051(9) 0.0070(9) 0.0011(9)
C21A 0.0269(11) 0.0272(11) 0.0296(11) -0.0078(9) 0.0077(9) 0.0027(9)
C22A 0.0234(11) 0.0220(11) 0.0265(11) -0.0014(8) 0.0028(9) -0.0005(8)
C23A 0.0153(9) 0.0238(10) 0.0173(9) 0.0000(8) -0.0003(8) -0.0010(8)
C24A 0.0301(11) 0.0345(12) 0.0158(10) 0.0008(9) 0.0082(9) -0.0032(9)
C25A 0.0376(13) 0.0459(14) 0.0207(11) 0.0051(10) 0.0075(10) -0.0026(11)
C26A 0.0364(13) 0.0483(15) 0.0224(11) -0.0033(10) 0.0147(10) -0.0084(11)
C27A 0.0256(11) 0.0228(10) 0.0214(10) 0.0024(8) 0.0074(9) -0.0017(8)
C28A 0.0313(12) 0.0354(13) 0.0418(14) -0.0034(10) 0.0175(11) -0.0085(10)
C29A 0.0443(14) 0.0346(13) 0.0250(11) 0.0068(10) 0.0105(10) 0.0050(11)
N1B 0.0193(8) 0.0173(8) 0.0142(8) -0.0004(6) 0.0029(6) 0.0010(6)
C2B 0.0164(9) 0.0182(9) 0.0153(9) 0.0008(7) 0.0062(7) 0.0019(7)
N3B 0.0167(8) 0.0187(8) 0.0139(8) -0.0001(6) 0.0033(6) 0.0003(6)
C4B 0.0154(9) 0.0239(10) 0.0154(9) -0.0016(8) 0.0017(7) -0.0014(8)
C5B 0.0188(10) 0.0255(11) 0.0128(9) -0.0020(8) 0.0007(8) 0.0008(8)
C6B 0.0183(10) 0.0171(9) 0.0167(9) 0.0022(7) 0.0009(8) -0.0004(7)
C7B 0.0207(10) 0.0208(10) 0.0162(9) 0.0023(8) 0.0002(8) 0.0007(8)
C8B 0.0264(11) 0.0263(11) 0.0205(10) 0.0053(8) 0.0049(9) -0.0017(9)
C9B 0.0293(12) 0.0205(11) 0.0325(12) 0.0052(9) 0.0050(10) -0.0027(9)
C10B 0.0264(11) 0.0208(11) 0.0287(11) -0.0030(9) 0.0024(9) 0.0005(9)
C11B 0.0194(10) 0.0202(10) 0.0192(10) -0.0014(8) -0.0004(8) 0.0024(8)
C12B 0.0327(12) 0.0235(11) 0.0179(10) 0.0006(8) 0.0094(9) -0.0011(9)
C13B 0.0402(13) 0.0343(12) 0.0240(11) 0.0029(9) 0.0165(10) 0.0034(10)
C14B 0.0434(14) 0.0372(13) 0.0170(10) -0.0023(9) 0.0073(10) -0.0065(11)
C15B 0.0294(11) 0.0220(10) 0.0272(11) -0.0050(9) 0.0090(9) 0.0012(9)
C16B 0.0528(15) 0.0339(13) 0.0247(12) -0.0091(10) 0.0108(11) -0.0038(11)
C17B 0.0399(14) 0.0356(13) 0.0547(16) -0.0030(12) 0.0242(12) 0.0070(11)
C18B 0.0208(10) 0.0181(10) 0.0149(9) -0.0002(7) 0.0022(8) -0.0018(8)
C19B 0.0201(10) 0.0208(10) 0.0159(9) -0.0041(8) 0.0031(8) -0.0017(8)
C20B 0.0251(11) 0.0228(10) 0.0182(10) -0.0005(8) 0.0038(8) 0.0046(8)
C21B 0.0322(12) 0.0203(10) 0.0216(10) 0.0037(8) 0.0061(9) -0.0004(9)
C22B 0.0262(11) 0.0251(11) 0.0215(10) 0.0007(8) 0.0085(9) -0.0052(9)
C23B 0.0216(10) 0.0233(10) 0.0165(9) -0.0020(8) 0.0050(8) -0.0025(8)
C24B 0.0200(10) 0.0184(10) 0.0222(10) -0.0011(8) 0.0063(8) 0.0015(8)
C25B 0.0210(11) 0.0328(12) 0.0271(11) -0.0005(9) 0.0056(9) 0.0036(9)
C26B 0.0265(11) 0.0313(12) 0.0231(11) -0.0001(9) 0.0098(9) -0.0003(9)
C27B 0.0232(10) 0.0233(10) 0.0263(11) -0.0003(8) 0.0104(9) -0.0016(8)
C28B 0.0358(13) 0.0347(13) 0.0365(13) 0.0002(10) 0.0219(11) -0.0002(10)
C29B 0.0219(11) 0.0311(12) 0.0354(12) 0.0011(9) 0.0082(9) -0.0014(9)
O1T 0.0308(8) 0.0314(8) 0.0308(8) -0.0010(7) 0.0091(7) -0.0032(7)
C1T 0.0332(13) 0.0329(12) 0.0312(12) -0.0027(10) 0.0098(10) -0.0036(10)
C2T 0.0350(13) 0.0362(13) 0.0331(12) -0.0032(10) 0.0124(10) 0.0055(10)
C3T 0.0288(12) 0.0560(16) 0.0345(13) -0.0063(12) 0.0095(11) -0.0035(11)
C4T 0.0358(13) 0.0373(13) 0.0312(12) -0.0063(10) 0.0125(10) -0.0128(10)
O2T 0.0410(10) 0.0382(9) 0.0458(10) -0.0045(8) 0.0206(8) 0.0003(7)
C5T 0.0580(19) 0.0605(19) 0.067(2) 0.0185(16) 0.0369(16) 0.0120(15)
C6T 0.030(3) 0.049(3) 0.062(4) 0.010(3) 0.002(3) 0.005(3)
C7T 0.030(4) 0.058(3) 0.041(3) -0.017(2) 0.000(3) 0.008(3)
C6D 0.034(5) 0.041(4) 0.109(9) 0.021(5) 0.022(5) 0.007(4)
C7D 0.033(4) 0.053(4) 0.056(5) -0.017(4) 0.012(4) 0.005(3)
C8T 0.0571(17) 0.0554(17) 0.0398(15) -0.0051(13) 0.0241(13) 0.0021(14)
O3T 0.0243(8) 0.0409(9) 0.0307(8) -0.0011(7) 0.0068(7) 0.0048(7)
C9T 0.0346(13) 0.0456(14) 0.0270(12) 0.0003(10) 0.0076(10) 0.0089(11)
C10T 0.0303(13) 0.0424(14) 0.0375(14) -0.0069(11) -0.0013(11) 0.0013(11)
C11T 0.0271(12) 0.0443(14) 0.0437(14) 0.0068(11) 0.0143(11) 0.0025(10)
C12T 0.0239(11) 0.0490(15) 0.0261(11) -0.0031(10) 0.0034(9) 0.0038(10)
O4T 0.0258(8) 0.0442(10) 0.0348(9) -0.0062(7) 0.0103(7) 0.0029(7)
C13T 0.0386(14) 0.0591(17) 0.0297(13) -0.0053(12) 0.0098(11) 0.0014(12)
C14T 0.0307(13) 0.0497(16) 0.0375(14) -0.0063(12) 0.0050(11) -0.0053(11)
C15T 0.0316(13) 0.0470(15) 0.0353(13) 0.0073(11) 0.0143(11) 0.0018(11)
C16T 0.0246(12) 0.0553(16) 0.0314(12) -0.0078(11) 0.0076(10) 0.0029(11)
O5T 0.085(5) 0.091(5) 0.099(6) -0.052(4) 0.013(4) -0.025(4)
C17T 0.055(4) 0.039(3) 0.048(5) -0.001(3) 0.023(3) -0.005(3)
C18T 0.029(3) 0.040(3) 0.038(3) 0.011(2) 0.003(2) 0.008(2)
C19T 0.055(5) 0.091(4) 0.040(4) 0.002(3) 0.003(4) 0.035(4)
C20T 0.035(3) 0.125(9) 0.051(5) 0.002(7) 0.004(3) -0.011(5)
O5D 0.038(4) 0.072(4) 0.052(4) 0.015(3) 0.026(3) 0.015(3)
C17D 0.041(5) 0.127(11) 0.051(6) 0.008(9) 0.021(4) -0.006(6)
C18D 0.112(10) 0.090(7) 0.041(5) -0.004(5) -0.003(9) -0.013(7)
C19D 0.077(8) 0.093(7) 0.068(8) -0.015(7) 0.026(6) 0.015(6)
C20D 0.034(4) 0.080(6) 0.041(4) 0.020(4) 0.012(3) 0.021(4)

loop_
_atom_type_symbol
_atom_type_description
_atom_type_scat_dispersion_real
_atom_type_scat_dispersion_imag
_atom_type_scat_source
C C 0.0033 0.0016 'International Tables Vol C Tables 4.2.6.8 and 6.1.1.4'
H H 0.0000 0.0000 'International Tables Vol C Tables 4.2.6.8 and 6.1.1.4'
B B 0.0013 0.0007 'International Tables Vol C Tables 4.2.6.8 and 6.1.1.4'
N N 0.0061 0.0033 'International Tables Vol C Tables 4.2.6.8 and 6.1.1.4'
O O 0.0106 0.0060 'International Tables Vol C Tables 4.2.6.8 and 6.1.1.4'
Br Br -0.2901 2.4595 'International Tables Vol C Tables 4.2.6.8 and 6.1.1.4'

loop_
_geom_angle_atom_site_label_1
_geom_angle_atom_site_label_2
_geom_angle_atom_site_label_3
_geom_angle
C12 B1 C1 120.09(16)
C12 B1 C2A 121.49(17)
C1 B1 C2A 118.41(17)
C2 C1 C6 117.58(17)
C2 C1 B1 122.63(16)
C6 C1 B1 119.76(16)
C3 C2 C1 122.66(17)
C3 C2 H2A 118.7
C1 C2 H2A 118.7
C2 C3 C4 119.68(18)
C2 C3 H3A 120.2
C4 C3 H3A 120.2
C5 C4 C3 119.63(18)
C5 C4 H4A 120.2
C3 C4 H4A 120.2
C4 C5 C6 122.62(17)
C4 C5 H5A 118.7
C6 C5 H5A 118.7
C5 C6 C1 117.80(17)
C5 C6 B2 122.81(17)
C1 C6 B2 119.36(17)
C6 B2 C7 120.38(17)
C6 B2 C2B 121.53(17)
C7 B2 C2B 117.90(17)
C8 C7 C12 118.13(17)
C8 C7 B2 122.31(16)
C12 C7 B2 119.52(17)
C9 C8 C7 122.42(17)
C9 C8 H8A 118.8
C7 C8 H8A 118.8
C8 C9 C10 119.62(18)
C8 C9 H9A 120.2
C10 C9 H9A 120.2
C11 C10 C9 119.55(18)
C11 C10 H10A 120.2
C9 C10 H10A 120.2
C10 C11 C12 122.75(17)
C10 C11 H11A 118.6
C12 C11 H11A 118.6
C11 C12 C7 117.48(17)
C11 C12 B1 122.87(16)
C7 C12 B1 119.65(17)
C2A N1A C5A 110.25(15)
C2A N1A C6A 127.17(15)
C5A N1A C6A 121.79(15)
N1A C2A N3A 105.13(15)
N1A C2A B1 125.06(16)
N3A C2A B1 129.74(16)
C2A N3A C4A 110.00(15)
C2A N3A C18A 129.15(15)
C4A N3A C18A 120.49(15)
C5A C4A N3A 107.48(16)
C5A C4A H4B 126.3
N3A C4A H4B 126.3
C4A C5A N1A 107.11(16)
C4A C5A H5B 126.4
N1A C5A H5B 126.4
C11A C6A C7A 122.77(18)
C11A C6A N1A 119.39(17)
C7A C6A N1A 117.41(17)
C8A C7A C6A 117.20(18)
C8A C7A C15A 119.90(18)
C6A C7A C15A 122.63(17)
C9A C8A C7A 120.93(19)
C9A C8A H8B 119.5
C7A C8A H8B 119.5
C8A C9A C10A 120.63(19)
C8A C9A H9B 119.7
C10A C9A H9B 119.7
C9A C10A C11A 121.1(2)
C9A C10A H10B 119.5
C11A C10A H10B 119.5
C10A C11A C6A 117.35(19)
C10A C11A C12A 119.23(18)
C6A C11A C12A 123.34(18)
C11A C12A C14A 112.10(18)
C11A C12A C13A 110.47(17)
C14A C12A C13A 109.33(18)
C11A C12A H12A 108.3
C14A C12A H12A 108.3
C13A C12A H12A 108.3
C12A C13A H13A 109.5
C12A C13A H13B 109.5
H13A C13A H13B 109.5
C12A C13A H13C 109.5
H13A C13A H13C 109.5
H13B C13A H13C 109.5
C12A C14A H14A 109.5
C12A C14A H14B 109.5
H14A C14A H14B 109.5
C12A C14A H14C 109.5
H14A C14A H14C 109.5
H14B C14A H14C 109.5
C7A C15A C17A 113.27(17)
C7A C15A C16A 109.14(17)
C17A C15A C16A 111.16(19)
C7A C15A H15A 107.7
C17A C15A H15A 107.7
C16A C15A H15A 107.7
C15A C16A H16A 109.5
C15A C16A H16B 109.5
H16A C16A H16B 109.5
C15A C16A H16C 109.5
H16A C16A H16C 109.5
H16B C16A H16C 109.5
C15A C17A H17A 109.5
C15A C17A H17B 109.5
H17A C17A H17B 109.5
C15A C17A H17C 109.5
H17A C17A H17C 109.5
H17B C17A H17C 109.5
C23A C18A C19A 122.68(18)
C23A C18A N3A 120.57(17)
C19A C18A N3A 116.50(17)
C20A C19A C18A 116.84(19)
C20A C19A C24A 118.90(18)
C18A C19A C24A 124.25(18)
C21A C20A C19A 121.8(2)
C21A C20A H20A 119.1
C19A C20A H20A 119.1
C22A C21A C20A 119.7(2)
C22A C21A H21A 120.1
C20A C21A H21A 120.1
C21A C22A C23A 121.7(2)
C21A C22A H22A 119.2
C23A C22A H22A 119.2
C18A C23A C22A 117.24(18)
C18A C23A C27A 123.74(18)
C22A C23A C27A 118.99(18)
C19A C24A C26A 112.24(18)
C19A C24A C25A 110.56(17)
C26A C24A C25A 109.09(17)
C19A C24A H24A 108.3
C26A C24A H24A 108.3
C25A C24A H24A 108.3
C24A C25A H25A 109.5
C24A C25A H25B 109.5
H25A C25A H25B 109.5
C24A C25A H25C 109.5
H25A C25A H25C 109.5
H25B C25A H25C 109.5
C24A C26A H26A 109.5
C24A C26A H26B 109.5
H26A C26A H26B 109.5
C24A C26A H26C 109.5
H26A C26A H26C 109.5
H26B C26A H26C 109.5
C23A C27A C28A 110.63(17)
C23A C27A C29A 111.19(17)
C28A C27A C29A 110.53(18)
C23A C27A H27A 108.1
C28A C27A H27A 108.1
C29A C27A H27A 108.1
C27A C28A H28A 109.5
C27A C28A H28B 109.5
H28A C28A H28B 109.5
C27A C28A H28C 109.5
H28A C28A H28C 109.5
H28B C28A H28C 109.5
C27A C29A H29A 109.5
C27A C29A H29B 109.5
H29A C29A H29B 109.5
C27A C29A H29C 109.5
H29A C29A H29C 109.5
H29B C29A H29C 109.5
C2B N1B C5B 109.86(15)
C2B N1B C6B 129.36(15)
C5B N1B C6B 120.65(15)
N1B C2B N3B 105.03(15)
N1B C2B B2 132.20(16)
N3B C2B B2 122.78(16)
C2B N3B C4B 110.59(15)
C2B N3B C18B 126.85(15)
C4B N3B C18B 121.78(15)
C5B C4B N3B 106.78(16)
C5B C4B H4C 126.6
N3B C4B H4C 126.6
C4B C5B N1B 107.72(16)
C4B C5B H5C 126.1
N1B C5B H5C 126.1
C11B C6B C7B 122.39(18)
C11B C6B N1B 119.96(17)
C7B C6B N1B 117.43(16)
C8B C7B C6B 117.31(18)
C8B C7B C12B 117.90(18)
C6B C7B C12B 124.78(17)
C9B C8B C7B 121.6(2)
C9B C8B H8C 119.2
C7B C8B H8C 119.2
C10B C9B C8B 119.7(2)
C10B C9B H9C 120.2
C8B C9B H9C 120.2
C9B C10B C11B 121.9(2)
C9B C10B H10C 119.0
C11B C10B H10C 119.0
C10B C11B C6B 117.11(19)
C10B C11B C15B 119.28(18)
C6B C11B C15B 123.61(18)
C7B C12B C13B 112.22(17)
C7B C12B C14B 110.77(17)
C13B C12B C14B 108.73(17)
C7B C12B H12B 108.3
C13B C12B H12B 108.3
C14B C12B H12B 108.3
C12B C13B H13D 109.5
C12B C13B H13E 109.5
H13D C13B H13E 109.5
C12B C13B H13F 109.5
H13D C13B H13F 109.5
H13E C13B H13F 109.5
C12B C14B H14D 109.5
C12B C14B H14E 109.5
H14D C14B H14E 109.5
C12B C14B H14F 109.5
H14D C14B H14F 109.5
H14E C14B H14F 109.5
C11B C15B C16B 110.43(18)
C11B C15B C17B 111.35(18)
C16B C15B C17B 110.40(18)
C11B C15B H15B 108.2
C16B C15B H15B 108.2
C17B C15B H15B 108.2
C15B C16B H16D 109.5
C15B C16B H16E 109.5
H16D C16B H16E 109.5
C15B C16B H16F 109.5
H16D C16B H16F 109.5
H16E C16B H16F 109.5
C15B C17B H17D 109.5
C15B C17B H17E 109.5
H17D C17B H17E 109.5
C15B C17B H17F 109.5
H17D C17B H17F 109.5
H17E C17B H17F 109.5
C23B C18B C19B 122.97(18)
C23B C18B N3B 119.10(17)
C19B C18B N3B 117.65(17)
C20B C19B C18B 117.17(18)
C20B C19B C24B 120.31(18)
C18B C19B C24B 122.34(17)
C21B C20B C19B 121.26(19)
C21B C20B H20B 119.4
C19B C20B H20B 119.4
C22B C21B C20B 119.89(19)
C22B C21B H21B 120.1
C20B C21B H21B 120.1
C21B C22B C23B 121.95(19)
C21B C22B H22B 119.0
C23B C22B H22B 119.0
C22B C23B C18B 116.69(18)
C22B C23B C27B 119.72(18)
C18B C23B C27B 123.59(17)
C19B C24B C26B 109.85(16)
C19B C24B C25B 113.47(16)
C26B C24B C25B 111.26(16)
C19B C24B H24B 107.3
C26B C24B H24B 107.3
C25B C24B H24B 107.3
C24B C25B H25D 109.5
C24B C25B H25E 109.5
H25D C25B H25E 109.5
C24B C25B H25F 109.5
H25D C25B H25F 109.5
H25E C25B H25F 109.5
C24B C26B H26D 109.5
C24B C26B H26E 109.5
H26D C26B H26E 109.5
C24B C26B H26F 109.5
H26D C26B H26F 109.5
H26E C26B H26F 109.5
C23B C27B C28B 112.17(17)
C23B C27B C29B 111.95(17)
C28B C27B C29B 108.79(18)
C23B C27B H27B 107.9
C28B C27B H27B 107.9
C29B C27B H27B 107.9
C27B C28B H28D 109.5
C27B C28B H28E 109.5
H28D C28B H28E 109.5
C27B C28B H28F 109.5
H28D C28B H28F 109.5
H28E C28B H28F 109.5
C27B C29B H29D 109.5
C27B C29B H29E 109.5
H29D C29B H29E 109.5
C27B C29B H29F 109.5
H29D C29B H29F 109.5
H29E C29B H29F 109.5
C1T O1T C4T 109.35(16)
O1T C1T C2T 105.99(17)
O1T C1T H1A 110.5
C2T C1T H1A 110.5
O1T C1T H1B 110.5
C2T C1T H1B 110.5
H1A C1T H1B 108.7
C1T C2T C3T 101.40(19)
C1T C2T H2B 111.5
C3T C2T H2B 111.5
C1T C2T H2C 111.5
C3T C2T H2C 111.5
H2B C2T H2C 109.3
C4T C3T C2T 102.06(18)
C4T C3T H3B 111.4
C2T C3T H3B 111.4
C4T C3T H3C 111.4
C2T C3T H3C 111.4
H3B C3T H3C 109.2
O1T C4T C3T 106.36(18)
O1T C4T H4D 110.5
C3T C4T H4D 110.5
O1T C4T H4E 110.5
C3T C4T H4E 110.5
H4D C4T H4E 108.6
C5T O2T C8T 109.0(2)
O2T C5T C6T 106.4(3)
O2T C5T C6D 103.1(4)
O2T C5T H5D 110.5
C6T C5T H5D 110.5
O2T C5T H5E 110.5
C6T C5T H5E 110.5
H5D C5T H5E 108.6
O2T C5T H5F 111.2
C6D C5T H5F 111.2
O2T C5T H5G 111.2
C6D C5T H5G 111.2
H5F C5T H5G 109.1
C7T C6T C5T 98.6(4)
C7T C6T H6A 112.1
C5T C6T H6A 112.1
C7T C6T H6B 112.1
C5T C6T H6B 112.1
H6A C6T H6B 109.7
C6T C7T C8T 100.2(4)
C6T C7T H7A 111.7
C8T C7T H7A 111.7
C6T C7T H7B 111.7
C8T C7T H7B 111.7
H7A C7T H7B 109.5
C7D C6D C5T 100.5(5)
C7D C6D H6C 111.7
C5T C6D H6C 111.7
C7D C6D H6D 111.7
C5T C6D H6D 111.7
H6C C6D H6D 109.4
C6D C7D C8T 99.6(5)
C6D C7D H7C 111.9
C8T C7D H7C 111.9
C6D C7D H7D 111.9
C8T C7D H7D 111.9
H7C C7D H7D 109.6
O2T C8T C7T 102.3(3)
O2T C8T C7D 107.6(3)
O2T C8T H8D 111.3
C7T C8T H8D 111.3
O2T C8T H8E 111.3
C7T C8T H8E 111.3
H8D C8T H8E 109.2
O2T C8T H8F 110.2
C7D C8T H8F 110.2
O2T C8T H8G 110.2
C7D C8T H8G 110.2
H8F C8T H8G 108.5
C12T O3T C9T 104.62(16)
O3T C9T C10T 106.23(18)
O3T C9T H9D 110.5
C10T C9T H9D 110.5
O3T C9T H9E 110.5
C10T C9T H9E 110.5
H9D C9T H9E 108.7
C9T C10T C11T 104.22(18)
C9T C10T H10D 110.9
C11T C10T H10D 110.9
C9T C10T H10E 110.9
C11T C10T H10E 110.9
H10D C10T H10E 108.9
C12T C11T C10T 103.42(19)
C12T C11T H11B 111.1
C10T C11T H11B 111.1
C12T C11T H11C 111.1
C10T C11T H11C 111.1
H11B C11T H11C 109.0
O3T C12T C11T 105.60(18)
O3T C12T H12C 110.6
C11T C12T H12C 110.6
O3T C12T H12D 110.6
C11T C12T H12D 110.6
H12C C12T H12D 108.8
C13T O4T C16T 104.78(16)
O4T C13T C14T 107.31(19)
O4T C13T H13G 110.3
C14T C13T H13G 110.3
O4T C13T H13H 110.3
C14T C13T H13H 110.3
H13G C13T H13H 108.5
C13T C14T C15T 104.54(19)
C13T C14T H14G 110.8
C15T C14T H14G 110.8
C13T C14T H14H 110.8
C15T C14T H14H 110.8
H14G C14T H14H 108.9
C16T C15T C14T 103.58(19)
C16T C15T H15C 111.0
C14T C15T H15C 111.0
C16T C15T H15D 111.0
C14T C15T H15D 111.0
H15C C15T H15D 109.0
O4T C16T C15T 106.14(19)
O4T C16T H16G 110.5
C15T C16T H16G 110.5
O4T C16T H16H 110.5
C15T C16T H16H 110.5
H16G C16T H16H 108.7
C17T O5T C20T 111.4(6)
O5T C17T C18T 103.4(6)
O5T C17T H17I 111.1
C18T C17T H17I 111.1
O5T C17T H17J 111.1
C18T C17T H17J 111.1
H17I C17T H17J 109.0
C17T C18T C19T 103.1(6)
C17T C18T H18C 111.1
C19T C18T H18C 111.1
C17T C18T H18D 111.1
C19T C18T H18D 111.1
H18C C18T H18D 109.1
C20T C19T C18T 102.2(6)
C20T C19T H19C 111.3
C18T C19T H19C 111.3
C20T C19T H19D 111.3
C18T C19T H19D 111.3
H19C C19T H19D 109.2
O5T C20T C19T 104.7(5)
O5T C20T H20E 110.8
C19T C20T H20E 110.8
O5T C20T H20F 110.8
C19T C20T H20F 110.8
H20E C20T H20F 108.9
C20D O5D C17D 105.1(9)
O5D C17D C18D 109.4(9)
O5D C17D H17G 109.8
C18D C17D H17G 109.8
O5D C17D H17H 109.8
C18D C17D H17H 109.8
H17G C17D H17H 108.2
C17D C18D C19D 101.8(9)
C17D C18D H18A 111.4
C19D C18D H18A 111.4
C17D C18D H18B 111.4
C19D C18D H18B 111.4
H18A C18D H18B 109.3
C18D C19D C20D 104.4(9)
C18D C19D H19A 110.9
C20D C19D H19A 110.9
C18D C19D H19B 110.9
C20D C19D H19B 110.9
H19A C19D H19B 108.9
O5D C20D C19D 109.8(8)
O5D C20D H20C 109.7
C19D C20D H20C 109.7
O5D C20D H20D 109.7
C19D C20D H20D 109.7
H20C C20D H20D 108.2

loop_
_geom_bond_atom_site_label_1
_geom_bond_atom_site_label_2
_geom_bond_distance
B1 C12 1.526(3)
B1 C1 1.535(3)
B1 C2A 1.603(3)
C1 C2 1.416(3)
C1 C6 1.444(2)
C2 C3 1.372(3)
C2 H2A 0.9500
C3 C4 1.401(3)
C3 H3A 0.9500
C4 C5 1.373(3)
C4 H4A 0.9500
C5 C6 1.414(3)
C5 H5A 0.9500
C6 B2 1.523(3)
B2 C7 1.534(3)
B2 C2B 1.605(3)
C7 C8 1.408(3)
C7 C12 1.443(2)
C8 C9 1.376(3)
C8 H8A 0.9500
C9 C10 1.402(3)
C9 H9A 0.9500
C10 C11 1.372(3)
C10 H10A 0.9500
C11 C12 1.413(3)
C11 H11A 0.9500
N1A C2A 1.359(2)
N1A C5A 1.391(2)
N1A C6A 1.455(2)
C2A N3A 1.362(2)
N3A C4A 1.389(2)
N3A C18A 1.456(2)
C4A C5A 1.334(3)
C4A H4B 0.9500
C5A H5B 0.9500
C6A C11A 1.397(3)
C6A C7A 1.411(3)
C7A C8A 1.396(3)
C7A C15A 1.518(3)
C8A C9A 1.380(3)
C8A H8B 0.9500
C9A C10A 1.384(3)
C9A H9B 0.9500
C10A C11A 1.395(3)
C10A H10B 0.9500
C11A C12A 1.524(3)
C12A C14A 1.534(3)
C12A C13A 1.539(3)
C12A H12A 1.0000
C13A H13A 0.9800
C13A H13B 0.9800
C13A H13C 0.9800
C14A H14A 0.9800
C14A H14B 0.9800
C14A H14C 0.9800
C15A C17A 1.525(3)
C15A C16A 1.534(3)
C15A H15A 1.0000
C16A H16A 0.9800
C16A H16B 0.9800
C16A H16C 0.9800
C17A H17A 0.9800
C17A H17B 0.9800
C17A H17C 0.9800
C18A C23A 1.393(3)
C18A C19A 1.412(3)
C19A C20A 1.394(3)
C19A C24A 1.523(3)
C20A C21A 1.379(3)
C20A H20A 0.9500
C21A C22A 1.376(3)
C21A H21A 0.9500
C22A C23A 1.399(3)
C22A H22A 0.9500
C23A C27A 1.516(3)
C24A C26A 1.534(3)
C24A C25A 1.537(3)
C24A H24A 1.0000
C25A H25A 0.9800
C25A H25B 0.9800
C25A H25C 0.9800
C26A H26A 0.9800
C26A H26B 0.9800
C26A H26C 0.9800
C27A C28A 1.533(3)
C27A C29A 1.535(3)
C27A H27A 1.0000
C28A H28A 0.9800
C28A H28B 0.9800
C28A H28C 0.9800
C29A H29A 0.9800
C29A H29B 0.9800
C29A H29C 0.9800
N1B C2B 1.361(2)
N1B C5B 1.388(2)
N1B C6B 1.454(2)
C2B N3B 1.363(2)
N3B C4B 1.383(2)
N3B C18B 1.457(2)
C4B C5B 1.340(3)
C4B H4C 0.9500
C5B H5C 0.9500
C6B C11B 1.404(3)
C6B C7B 1.406(3)
C7B C8B 1.393(3)
C7B C12B 1.520(3)
C8B C9B 1.381(3)
C8B H8C 0.9500
C9B C10B 1.377(3)
C9B H9C 0.9500
C10B C11B 1.393(3)
C10B H10C 0.9500
C11B C15B 1.510(3)
C12B C13B 1.529(3)
C12B C14B 1.540(3)
C12B H12B 1.0000
C13B H13D 0.9800
C13B H13E 0.9800
C13B H13F 0.9800
C14B H14D 0.9800
C14B H14E 0.9800
C14B H14F 0.9800
C15B C16B 1.531(3)
C15B C17B 1.537(3)
C15B H15B 1.0000
C16B H16D 0.9800
C16B H16E 0.9800
C16B H16F 0.9800
C17B H17D 0.9800
C17B H17E 0.9800
C17B H17F 0.9800
C18B C23B 1.402(3)
C18B C19B 1.403(3)
C19B C20B 1.393(3)
C19B C24B 1.521(3)
C20B C21B 1.385(3)
C20B H20B 0.9500
C21B C22B 1.375(3)
C21B H21B 0.9500
C22B C23B 1.395(3)
C22B H22B 0.9500
C23B C27B 1.517(3)
C24B C26B 1.529(3)
C24B C25B 1.530(3)
C24B H24B 1.0000
C25B H25D 0.9800
C25B H25E 0.9800
C25B H25F 0.9800
C26B H26D 0.9800
C26B H26E 0.9800
C26B H26F 0.9800
C27B C28B 1.533(3)
C27B C29B 1.538(3)
C27B H27B 1.0000
C28B H28D 0.9800
C28B H28E 0.9800
C28B H28F 0.9800
C29B H29D 0.9800
C29B H29E 0.9800
C29B H29F 0.9800
O1T C1T 1.434(3)
O1T C4T 1.438(3)
C1T C2T 1.515(3)
C1T H1A 0.9900
C1T H1B 0.9900
C2T C3T 1.523(3)
C2T H2B 0.9900
C2T H2C 0.9900
C3T C4T 1.520(3)
C3T H3B 0.9900
C3T H3C 0.9900
C4T H4D 0.9900
C4T H4E 0.9900
O2T C5T 1.419(3)
O2T C8T 1.431(3)
C5T C6T 1.524(5)
C5T C6D 1.563(7)
C5T H5D 0.9900
C5T H5E 0.9900
C5T H5F 0.9900
C5T H5G 0.9900
C6T C7T 1.506(6)
C6T H6A 0.9900
C6T H6B 0.9900
C7T C8T 1.521(5)
C7T H7A 0.9900
C7T H7B 0.9900
C6D C7D 1.503(7)
C6D H6C 0.9900
C6D H6D 0.9900
C7D C8T 1.521(6)
C7D H7C 0.9900
C7D H7D 0.9900
C8T H8D 0.9900
C8T H8E 0.9900
C8T H8F 0.9900
C8T H8G 0.9900
O3T C12T 1.421(3)
O3T C9T 1.430(3)
C9T C10T 1.506(3)
C9T H9D 0.9900
C9T H9E 0.9900
C10T C11T 1.532(3)
C10T H10D 0.9900
C10T H10E 0.9900
C11T C12T 1.516(3)
C11T H11B 0.9900
C11T H11C 0.9900
C12T H12C 0.9900
C12T H12D 0.9900
O4T C13T 1.424(3)
O4T C16T 1.425(3)
C13T C14T 1.498(3)
C13T H13G 0.9900
C13T H13H 0.9900
C14T C15T 1.522(3)
C14T H14G 0.9900
C14T H14H 0.9900
C15T C16T 1.506(3)
C15T H15C 0.9900
C15T H15D 0.9900
C16T H16G 0.9900
C16T H16H 0.9900
O5T C17T 1.431(7)
O5T C20T 1.437(7)
C17T C18T 1.500(6)
C17T H17I 0.9900
C17T H17J 0.9900
C18T C19T 1.507(6)
C18T H18C 0.9900
C18T H18D 0.9900
C19T C20T 1.485(7)
C19T H19C 0.9900
C19T H19D 0.9900
C20T H20E 0.9900
C20T H20F 0.9900
O5D C20D 1.426(7)
O5D C17D 1.436(7)
C17D C18D 1.486(8)
C17D H17G 0.9900
C17D H17H 0.9900
C18D C19D 1.497(8)
C18D H18A 0.9900
C18D H18B 0.9900
C19D C20D 1.508(8)
C19D H19A 0.9900
C19D H19B 0.9900
C20D H20C 0.9900
C20D H20D 0.9900

loop_
_geom_torsion_atom_site_label_1
_geom_torsion_atom_site_label_2
_geom_torsion_atom_site_label_3
_geom_torsion_atom_site_label_4
_geom_torsion
C12 B1 C1 C2 -170.87(17)
C2A B1 C1 C2 9.9(3)
C12 B1 C1 C6 7.0(3)
C2A B1 C1 C6 -172.29(16)
C6 C1 C2 C3 -0.4(3)
B1 C1 C2 C3 177.47(18)
C1 C2 C3 C4 1.5(3)
C2 C3 C4 C5 -1.2(3)
C3 C4 C5 C6 -0.3(3)
C4 C5 C6 C1 1.3(3)
C4 C5 C6 B2 179.53(18)
C2 C1 C6 C5 -1.0(3)
B1 C1 C6 C5 -178.95(17)
C2 C1 C6 B2 -179.24(17)
B1 C1 C6 B2 2.8(3)
C5 C6 B2 C7 171.05(17)
C1 C6 B2 C7 -10.8(3)
C5 C6 B2 C2B -14.0(3)
C1 C6 B2 C2B 164.11(17)
C6 B2 C7 C8 -168.72(18)
C2B B2 C7 C8 16.2(3)
C6 B2 C7 C12 8.9(3)
C2B B2 C7 C12 -166.20(16)
C12 C7 C8 C9 0.1(3)
B2 C7 C8 C9 177.76(18)
C7 C8 C9 C10 1.7(3)
C8 C9 C10 C11 -1.8(3)
C9 C10 C11 C12 0.0(3)
C10 C11 C12 C7 1.8(3)
C10 C11 C12 B1 -178.71(18)
C8 C7 C12 C11 -1.8(3)
B2 C7 C12 C11 -179.52(17)
C8 C7 C12 B1 178.66(17)
B2 C7 C12 B1 1.0(3)
C1 B1 C12 C11 171.62(17)
C2A B1 C12 C11 -9.1(3)
C1 B1 C12 C7 -8.9(3)
C2A B1 C12 C7 170.35(17)
C5A N1A C2A N3A 0.4(2)
C6A N1A C2A N3A -169.43(17)
C5A N1A C2A B1 -176.73(17)
C6A N1A C2A B1 13.4(3)
C12 B1 C2A N1A -112.7(2)
C1 B1 C2A N1A 66.6(2)
C12 B1 C2A N3A 70.9(3)
C1 B1 C2A N3A -109.9(2)
N1A C2A N3A C4A -1.3(2)
B1 C2A N3A C4A 175.65(18)
N1A C2A N3A C18A 171.63(17)
B1 C2A N3A C18A -11.4(3)
C2A N3A C4A C5A 1.8(2)
C18A N3A C4A C5A -171.90(17)
N3A C4A C5A N1A -1.4(2)
C2A N1A C5A C4A 0.6(2)
C6A N1A C5A C4A 171.14(17)
C2A N1A C6A C11A -118.1(2)
C5A N1A C6A C11A 73.1(2)
C2A N1A C6A C7A 69.2(2)
C5A N1A C6A C7A -99.6(2)
C11A C6A C7A C8A 3.1(3)
N1A C6A C7A C8A 175.51(16)
C11A C6A C7A C15A -170.79(17)
N1A C6A C7A C15A 1.6(3)
C6A C7A C8A C9A -1.5(3)
C15A C7A C8A C9A 172.63(18)
C7A C8A C9A C10A -0.6(3)
C8A C9A C10A C11A 1.1(3)
C9A C10A C11A C6A 0.5(3)
C9A C10A C11A C12A -176.36(18)
C7A C6A C11A C10A -2.6(3)
N1A C6A C11A C10A -174.89(16)
C7A C6A C11A C12A 174.08(18)
N1A C6A C11A C12A 1.8(3)
C10A C11A C12A C14A -48.6(2)
C6A C11A C12A C14A 134.7(2)
C10A C11A C12A C13A 73.6(2)
C6A C11A C12A C13A -103.1(2)
C8A C7A C15A C17A 40.9(3)
C6A C7A C15A C17A -145.3(2)
C8A C7A C15A C16A -83.5(2)
C6A C7A C15A C16A 90.2(2)
C2A N3A C18A C23A 76.0(3)
C4A N3A C18A C23A -111.7(2)
C2A N3A C18A C19A -109.6(2)
C4A N3A C18A C19A 62.8(2)
C23A C18A C19A C20A 1.3(3)
N3A C18A C19A C20A -173.10(16)
C23A C18A C19A C24A 179.98(18)
N3A C18A C19A C24A 5.6(3)
C18A C19A C20A C21A -1.2(3)
C24A C19A C20A C21A -179.97(18)
C19A C20A C21A C22A 0.0(3)
C20A C21A C22A C23A 1.2(3)
C19A C18A C23A C22A -0.1(3)
N3A C18A C23A C22A 173.99(16)
C19A C18A C23A C27A -178.13(17)
N3A C18A C23A C27A -4.0(3)
C21A C22A C23A C18A -1.1(3)
C21A C22A C23A C27A 176.97(18)
C20A C19A C24A C26A -49.9(2)
C18A C19A C24A C26A 131.4(2)
C20A C19A C24A C25A 72.2(2)
C18A C19A C24A C25A -106.5(2)
C18A C23A C27A C28A 117.0(2)
C22A C23A C27A C28A -60.9(2)
C18A C23A C27A C29A -119.8(2)
C22A C23A C27A C29A 62.3(2)
C5B N1B C2B N3B -1.0(2)
C6B N1B C2B N3B 174.86(17)
C5B N1B C2B B2 179.18(19)
C6B N1B C2B B2 -5.0(3)
C6 B2 C2B N1B 66.9(3)
C7 B2 C2B N1B -118.0(2)
C6 B2 C2B N3B -112.9(2)
C7 B2 C2B N3B 62.2(2)
N1B C2B N3B C4B 0.2(2)
B2 C2B N3B C4B -179.96(17)
N1B C2B N3B C18B -169.75(17)
B2 C2B N3B C18B 10.1(3)
C2B N3B C4B C5B 0.7(2)
C18B N3B C4B C5B 171.22(17)
N3B C4B C5B N1B -1.3(2)
C2B N1B C5B C4B 1.4(2)
C6B N1B C5B C4B -174.82(17)
C2B N1B C6B C11B 71.6(3)
C5B N1B C6B C11B -112.9(2)
C2B N1B C6B C7B -113.6(2)
C5B N1B C6B C7B 61.9(2)
C11B C6B C7B C8B -0.5(3)
N1B C6B C7B C8B -175.17(16)
C11B C6B C7B C12B 178.98(18)
N1B C6B C7B C12B 4.3(3)
C6B C7B C8B C9B 0.7(3)
C12B C7B C8B C9B -178.85(18)
C7B C8B C9B C10B -0.7(3)
C8B C9B C10B C11B 0.6(3)
C9B C10B C11B C6B -0.4(3)
C9B C10B C11B C15B 179.32(18)
C7B C6B C11B C10B 0.4(3)
N1B C6B C11B C10B 174.89(16)
C7B C6B C11B C15B -179.32(18)
N1B C6B C11B C15B -4.8(3)
C8B C7B C12B C13B -49.5(2)
C6B C7B C12B C13B 131.0(2)
C8B C7B C12B C14B 72.3(2)
C6B C7B C12B C14B -107.2(2)
C10B C11B C15B C16B 67.0(2)
C6B C11B C15B C16B -113.3(2)
C10B C11B C15B C17B -56.0(2)
C6B C11B C15B C17B 123.7(2)
C2B N3B C18B C23B -119.5(2)
C4B N3B C18B C23B 71.6(2)
C2B N3B C18B C19B 66.3(2)
C4B N3B C18B C19B -102.6(2)
C23B C18B C19B C20B 3.2(3)
N3B C18B C19B C20B 177.11(16)
C23B C18B C19B C24B -171.89(17)
N3B C18B C19B C24B 2.0(3)
C18B C19B C20B C21B -2.7(3)
C24B C19B C20B C21B 172.54(18)
C19B C20B C21B C22B 0.7(3)
C20B C21B C22B C23B 0.8(3)
C21B C22B C23B C18B -0.3(3)
C21B C22B C23B C27B -179.80(18)
C19B C18B C23B C22B -1.7(3)
N3B C18B C23B C22B -175.57(16)
C19B C18B C23B C27B 177.70(18)
N3B C18B C23B C27B 3.9(3)
C20B C19B C24B C26B -89.0(2)
C18B C19B C24B C26B 85.9(2)
C20B C19B C24B C25B 36.2(2)
C18B C19B C24B C25B -148.84(18)
C22B C23B C27B C28B -42.9(2)
C18B C23B C27B C28B 137.72(19)
C22B C23B C27B C29B 79.8(2)
C18B C23B C27B C29B -99.6(2)
C4T O1T C1T C2T 16.9(2)
O1T C1T C2T C3T -34.1(2)
C1T C2T C3T C4T 37.4(2)
C1T O1T C4T C3T 7.7(2)
C2T C3T C4T O1T -28.6(2)
C8T O2T C5T C6T -5.8(4)
C8T O2T C5T C6D 21.9(5)
O2T C5T C6T C7T 33.0(6)
C6D C5T C6T C7T -53.6(8)
C5T C6T C7T C8T -46.0(7)
O2T C5T C6D C7D -41.2(9)
C6T C5T C6D C7D 59.4(7)
C5T C6D C7D C8T 42.5(9)
C5T O2T C8T C7T -23.9(3)
C5T O2T C8T C7D 5.5(5)
C6T C7T C8T O2T 44.2(6)
C6T C7T C8T C7D -59.9(7)
C6D C7D C8T O2T -31.4(8)
C6D C7D C8T C7T 52.2(7)
C12T O3T C9T C10T 38.0(2)
O3T C9T C10T C11T -20.6(2)
C9T C10T C11T C12T -3.2(2)
C9T O3T C12T C11T -40.1(2)
C10T C11T C12T O3T 26.1(2)
C16T O4T C13T C14T -33.9(3)
O4T C13T C14T C15T 16.7(3)
C13T C14T C15T C16T 5.8(3)
C13T O4T C16T C15T 37.7(2)
C14T C15T C16T O4T -26.5(3)
C20T O5T C17T C18T -13.4(13)
O5T C17T C18T C19T 32.3(11)
C17T C18T C19T C20T -39.0(10)
C17T O5T C20T C19T -11.2(12)
C18T C19T C20T O5T 30.9(10)
C20D O5D C17D C18D 24.2(15)
O5D C17D C18D C19D -31.9(17)
C17D C18D C19D C20D 26.0(16)
C17D O5D C20D C19D -6.3(14)
C18D C19D C20D O5D -13.1(15)
